data_2014355
loop_
_publ_author_name
'Bourne, Susan A.'
'De Villiers, Katherine'
'Egan, Timothy J.'

_publ_section_title
;
 Three 4-aminoquinolines of antimalarial interest
;
_journal_coeditor_code HJ1079
_journal_issue 2
_journal_name_full 'Acta Crystallographica Section C'
_journal_page_first o53
_journal_page_last o57
_journal_paper_doi 10.1107/S0108270105041235
_journal_volume 62
_journal_year 2006
_chemical_formula_iupac 'C15 H20 I N3'
_chemical_formula_moiety 'C15 H20 I N3'
_chemical_formula_sum 'C15 H20 I N3'
_chemical_formula_weight 369.24
_chemical_melting_point .359E-305
_chemical_name_systematic
;
N,N-diethyl-N'-(7-iodoquinolin-4-yl)ethane-1,2-diamine
;
_space_group_IT_number 61
_symmetry_cell_setting orthorhombic
_symmetry_space_group_name_Hall '-P 2ac 2ab'
_symmetry_space_group_name_H-M 'P b c a'
_atom_sites_solution_hydrogens geom
_atom_sites_solution_primary direct
_atom_sites_solution_secondary difmap
_audit_creation_method SHELXL97
_cell_angle_alpha 90.00
_cell_angle_beta 90.00
_cell_angle_gamma 90.00
_cell_formula_units_Z 8
_cell_length_a 13.2379(7)
_cell_length_b 7.8883(4)
_cell_length_c 29.4118(17)
_cell_measurement_reflns_used 9238
_cell_measurement_temperature 114(2)
_cell_measurement_theta_max 27.20
_cell_measurement_theta_min 3.10
_cell_volume 3071.3(3)
_computing_cell_refinement 'DENZO (Otwinowski & Minor, 1997)'
_computing_data_collection 'COLLECT (Nonius, 1997)'
_computing_data_reduction DENZO
_computing_molecular_graphics 'POV-RAY (Cason, 2003)'
_computing_publication_material 'SHELXL97 and PLATON (Spek, 2003)'
_computing_structure_refinement 'SHELXL97 (Sheldrick, 1997)'
_computing_structure_solution 'SHELXS97 (Sheldrick, 1997)'
_diffrn_ambient_temperature 114(2)
_diffrn_measured_fraction_theta_full 0.988
_diffrn_measured_fraction_theta_max 0.987
_diffrn_measurement_device_type 'Nonius KappaCCD area-detector'
_diffrn_measurement_method '\w and \f'
_diffrn_radiation_monochromator graphite
_diffrn_radiation_source 'fine-focus sealed tube'
_diffrn_radiation_type MoK\a
_diffrn_radiation_wavelength 0.71073
_diffrn_reflns_av_R_equivalents 0.0530
_diffrn_reflns_av_sigmaI/netI 0.0381
_diffrn_reflns_limit_h_max 16
_diffrn_reflns_limit_h_min -16
_diffrn_reflns_limit_k_max 10
_diffrn_reflns_limit_k_min -9
_diffrn_reflns_limit_l_max 37
_diffrn_reflns_limit_l_min -37
_diffrn_reflns_number 34000
_diffrn_reflns_theta_full 26.00
_diffrn_reflns_theta_max 27.15
_diffrn_reflns_theta_min 3.08
_exptl_absorpt_coefficient_mu 2.077
_exptl_absorpt_correction_T_max 0.961
_exptl_absorpt_correction_T_min 0.820
_exptl_absorpt_correction_type multi-scan
_exptl_absorpt_process_details '(SADABS; Sheldrick, 2000)'
_exptl_crystal_colour 'pale yellow'
_exptl_crystal_density_diffrn 1.597
_exptl_crystal_density_method 'not measured'
_exptl_crystal_description plate
_exptl_crystal_F_000 1472
_exptl_crystal_size_max 0.10
_exptl_crystal_size_mid 0.10
_exptl_crystal_size_min 0.02
_refine_diff_density_max 1.143
_refine_diff_density_min -1.020
_refine_ls_extinction_method none
_refine_ls_goodness_of_fit_ref 1.050
_refine_ls_hydrogen_treatment mixed
_refine_ls_matrix_type full
_refine_ls_number_parameters 178
_refine_ls_number_reflns 3328
_refine_ls_number_restraints 0
_refine_ls_restrained_S_all 1.050
_refine_ls_R_factor_all 0.0661
_refine_ls_R_factor_gt 0.0362
_refine_ls_shift/su_max 0.001
_refine_ls_shift/su_mean 0.000
_refine_ls_structure_factor_coef Fsqd
_refine_ls_weighting_details 'calc w = 1/[\s^2^(Fo^2^)+(0.0361P)^2^+3.0942P] where P=(Fo^2^+2Fc^2^)/3'
_refine_ls_weighting_scheme calc
_refine_ls_wR_factor_gt 0.0708
_refine_ls_wR_factor_ref 0.0811
_reflns_number_gt 2401
_reflns_number_total 3328
_reflns_threshold_expression I>2\s(I)
_cod_data_source_file hj1079.cif
_cod_data_source_block I
_cod_database_code 2014355
_cod_database_fobs_code 2014355

loop_
_symmetry_equiv_pos_as_xyz
'x, y, z'
'-x+1/2, -y, z+1/2'
'x+1/2, -y+1/2, -z'
'-x, y+1/2, -z+1/2'
'-x, -y, -z'
'x-1/2, y, -z-1/2'
'-x-1/2, y-1/2, z'
'x, -y-1/2, z-1/2'

loop_
_atom_site_label
_atom_site_fract_x
_atom_site_fract_y
_atom_site_fract_z
_atom_site_U_iso_or_equiv
_atom_site_adp_type
_atom_site_calc_flag
_atom_site_refinement_flags
_atom_site_occupancy
_atom_site_disorder_assembly
_atom_site_disorder_group
_atom_site_type_symbol
I1 0.834275(18) 0.19709(3) 0.407928(7) 0.03463(10) Uani d . 1 . . I
N1 0.93606(18) 0.4940(4) 0.24943(9) 0.0256(6) Uani d . 1 . . N
N11 0.6361(2) 0.5477(4) 0.20344(9) 0.0231(6) Uani d . 1 . . N
N14 0.60814(18) 0.6236(4) 0.07778(8) 0.0228(6) Uani d . 1 . . N
C2 0.9124(2) 0.5623(4) 0.20984(11) 0.0262(8) Uani d . 1 . . C
H2 0.9669 0.6002 0.1915 0.031 Uiso calc R 1 . . H
C3 0.8157(2) 0.5843(4) 0.19239(11) 0.0231(7) Uani d . 1 . . C
H3 0.8062 0.6371 0.1637 0.028 Uiso calc R 1 . . H
C4 0.7327(2) 0.5282(4) 0.21748(10) 0.0195(7) Uani d . 1 . . C
C5 0.7535(2) 0.4482(4) 0.26032(9) 0.0193(7) Uani d . 1 . . C
C6 0.6775(2) 0.3821(4) 0.28907(10) 0.0221(7) Uani d . 1 . . C
H6 0.6090 0.3864 0.2795 0.027 Uiso calc R 1 . . H
C7 0.7005(2) 0.3124(4) 0.33017(11) 0.0249(7) Uani d . 1 . . C
H7 0.6483 0.2691 0.3491 0.030 Uiso calc R 1 . . H
C8 0.8010(2) 0.3049(4) 0.34443(10) 0.0230(7) Uani d . 1 . . C
C9 0.8777(2) 0.3648(4) 0.31738(10) 0.0230(7) Uani d . 1 . . C
H9 0.9458 0.3575 0.3274 0.028 Uiso calc R 1 . . H
C10 0.8552(2) 0.4370(4) 0.27475(11) 0.0199(7) Uani d . 1 . . C
C12 0.6089(2) 0.6359(4) 0.16168(10) 0.0226(7) Uani d . 1 . . C
H12A 0.6521 0.7377 0.1585 0.027 Uiso calc R 1 . . H
H12B 0.5379 0.6744 0.1639 0.027 Uiso calc R 1 . . H
C13 0.6207(2) 0.5256(4) 0.11947(10) 0.0235(7) Uani d . 1 . . C
H13A 0.6885 0.4728 0.1196 0.028 Uiso calc R 1 . . H
H13B 0.5699 0.4337 0.1202 0.028 Uiso calc R 1 . . H
C15 0.5007(2) 0.6630(5) 0.07024(12) 0.0332(9) Uani d . 1 . . C
H15A 0.4688 0.6905 0.0998 0.040 Uiso calc R 1 . . H
H15B 0.4665 0.5612 0.0579 0.040 Uiso calc R 1 . . H
C16 0.4846(3) 0.8095(5) 0.03789(12) 0.0374(9) Uani d . 1 . . C
H16A 0.5199 0.9099 0.0494 0.056 Uiso calc R 1 . . H
H16B 0.4123 0.8338 0.0354 0.056 Uiso calc R 1 . . H
H16C 0.5114 0.7797 0.0079 0.056 Uiso calc R 1 . . H
C17 0.6496(2) 0.5320(5) 0.03847(11) 0.0304(8) Uani d . 1 . . C
H17A 0.6277 0.5902 0.0103 0.036 Uiso calc R 1 . . H
H17B 0.6208 0.4162 0.0380 0.036 Uiso calc R 1 . . H
C18 0.7630(3) 0.5194(5) 0.03847(13) 0.0394(9) Uani d . 1 . . C
H18A 0.7922 0.6324 0.0427 0.059 Uiso calc R 1 . . H
H18B 0.7859 0.4725 0.0094 0.059 Uiso calc R 1 . . H
H18C 0.7848 0.4449 0.0633 0.059 Uiso calc R 1 . . H
H11 0.590(3) 0.521(5) 0.2212(12) 0.034(10) Uiso d . 1 . . H

loop_
_atom_site_aniso_label
_atom_site_aniso_U_11
_atom_site_aniso_U_22
_atom_site_aniso_U_33
_atom_site_aniso_U_12
_atom_site_aniso_U_13
_atom_site_aniso_U_23
I1 0.04390(16) 0.03291(17) 0.02708(14) -0.00529(12) -0.01132(10) 0.00636(10)
N1 0.0170(14) 0.0312(17) 0.0286(15) -0.0018(13) 0.0007(12) -0.0003(13)
N11 0.0142(13) 0.0335(18) 0.0216(14) -0.0001(13) -0.0005(11) 0.0019(12)
N14 0.0193(14) 0.0294(17) 0.0196(13) 0.0025(12) 0.0016(11) 0.0025(12)
C2 0.0198(16) 0.027(2) 0.0321(19) -0.0035(15) 0.0066(14) -0.0016(15)
C3 0.0208(17) 0.0249(19) 0.0238(16) -0.0030(14) 0.0008(13) 0.0002(14)
C4 0.0160(16) 0.0193(18) 0.0232(15) -0.0002(14) 0.0001(12) -0.0049(13)
C5 0.0167(15) 0.0205(17) 0.0208(15) -0.0003(13) 0.0006(13) -0.0058(13)
C6 0.0160(15) 0.027(2) 0.0231(16) -0.0005(14) 0.0008(12) -0.0037(14)
C7 0.0235(16) 0.029(2) 0.0222(16) -0.0039(15) 0.0020(13) -0.0003(15)
C8 0.0296(16) 0.0232(18) 0.0161(15) 0.0003(15) -0.0053(12) 0.0042(14)
C9 0.0184(15) 0.0230(19) 0.0276(17) 0.0004(14) -0.0049(13) -0.0017(14)
C10 0.0154(15) 0.0175(18) 0.0269(16) 0.0004(13) 0.0007(12) -0.0046(14)
C12 0.0190(16) 0.0266(19) 0.0221(16) 0.0019(14) -0.0027(12) 0.0008(14)
C13 0.0184(16) 0.029(2) 0.0231(17) -0.0014(15) -0.0004(13) 0.0009(14)
C15 0.0177(16) 0.046(2) 0.0357(19) 0.0019(17) -0.0042(15) 0.0115(17)
C16 0.0309(19) 0.042(2) 0.039(2) 0.0103(18) -0.0082(16) 0.0008(18)
C17 0.035(2) 0.034(2) 0.0219(17) 0.0040(16) 0.0004(14) 0.0026(15)
C18 0.041(2) 0.032(2) 0.045(2) 0.0079(18) 0.0196(18) 0.0042(18)

loop_
_atom_type_symbol
_atom_type_description
_atom_type_scat_dispersion_real
_atom_type_scat_dispersion_imag
_atom_type_scat_source
C C 0.0033 0.0016 'International Tables Vol C Tables 4.2.6.8 and 6.1.1.4'
H H 0.0000 0.0000 'International Tables Vol C Tables 4.2.6.8 and 6.1.1.4'
N N 0.0061 0.0033 'International Tables Vol C Tables 4.2.6.8 and 6.1.1.4'
I I -0.4742 1.8119 'International Tables Vol C Tables 4.2.6.8 and 6.1.1.4'

loop_
_geom_angle_atom_site_label_1
_geom_angle_atom_site_label_2
_geom_angle_atom_site_label_3
_geom_angle
C2 N1 C10 115.2(3)
C4 N11 C12 123.0(3)
C4 N11 H11 119(2)
C12 N11 H11 118(2)
C13 N14 C17 111.0(3)
C13 N14 C15 110.4(2)
C17 N14 C15 110.2(3)
N1 C2 C3 126.5(3)
N1 C2 H2 116.7
C3 C2 H2 116.7
C2 C3 C4 119.3(3)
C2 C3 H3 120.3
C4 C3 H3 120.3
N11 C4 C3 123.1(3)
N11 C4 C5 119.9(3)
C3 C4 C5 116.9(3)
C6 C5 C10 118.4(3)
C6 C5 C4 123.4(3)
C10 C5 C4 118.2(3)
C7 C6 C5 121.4(3)
C7 C6 H6 119.3
C5 C6 H6 119.3
C6 C7 C8 119.8(3)
C6 C7 H7 120.1
C8 C7 H7 120.1
C9 C8 C7 121.0(3)
C9 C8 I1 120.0(2)
C7 C8 I1 119.0(2)
C8 C9 C10 119.9(3)
C8 C9 H9 120.0
C10 C9 H9 120.0
N1 C10 C9 116.7(3)
N1 C10 C5 123.8(3)
C9 C10 C5 119.5(3)
N11 C12 C13 112.9(3)
N11 C12 H12A 109.0
C13 C12 H12A 109.0
N11 C12 H12B 109.0
C13 C12 H12B 109.0
H12A C12 H12B 107.8
N14 C13 C12 111.8(3)
N14 C13 H13A 109.3
C12 C13 H13A 109.3
N14 C13 H13B 109.3
C12 C13 H13B 109.3
H13A C13 H13B 107.9
N14 C15 C16 113.0(3)
N14 C15 H15A 109.0
C16 C15 H15A 109.0
N14 C15 H15B 109.0
C16 C15 H15B 109.0
H15A C15 H15B 107.8
C15 C16 H16A 109.5
C15 C16 H16B 109.5
H16A C16 H16B 109.5
C15 C16 H16C 109.5
H16A C16 H16C 109.5
H16B C16 H16C 109.5
N14 C17 C18 113.9(3)
N14 C17 H17A 108.8
C18 C17 H17A 108.8
N14 C17 H17B 108.8
C18 C17 H17B 108.8
H17A C17 H17B 107.7
C17 C18 H18A 109.5
C17 C18 H18B 109.5
H18A C18 H18B 109.5
C17 C18 H18C 109.5
H18A C18 H18C 109.5
H18B C18 H18C 109.5

loop_
_geom_bond_atom_site_label_1
_geom_bond_atom_site_label_2
_geom_bond_site_symmetry_2
_geom_bond_distance
_geom_bond_publ_flag
I1 C8 . 2.099(3) ?
N1 C2 . 1.321(4) ?
N1 C10 . 1.379(4) ?
N11 C4 . 1.353(4) ?
N11 C12 . 1.457(4) ?
N11 H11 . 0.83(3) ?
N14 C13 . 1.459(4) ?
N14 C17 . 1.470(4) ?
N14 C15 . 1.473(4) ?
C2 C3 . 1.390(4) ?
C2 H2 . 0.9500 ?
C3 C4 . 1.396(4) ?
C3 H3 . 0.9500 ?
C4 C5 . 1.436(4) ?
C5 C6 . 1.413(4) ?
C5 C10 . 1.415(4) ?
C6 C7 . 1.362(4) ?
C6 H6 . 0.9500 ?
C7 C8 . 1.397(4) ?
C7 H7 . 0.9500 ?
C8 C9 . 1.373(4) ?
C9 C10 . 1.409(4) ?
C9 H9 . 0.9500 ?
C12 C13 . 1.524(4) ?
C12 H12A . 0.9900 ?
C12 H12B . 0.9900 ?
C13 H13A . 0.9900 ?
C13 H13B . 0.9900 ?
C15 C16 . 1.512(5) ?
C15 H15A . 0.9900 ?
C15 H15B . 0.9900 ?
C16 H16A . 0.9800 ?
C16 H16B . 0.9800 ?
C16 H16C . 0.9800 ?
C17 C18 . 1.505(4) ?
C17 H17A . 0.9900 ?
C17 H17B . 0.9900 ?
C18 H18A . 0.9800 ?
C18 H18B . 0.9800 ?
C18 H18C . 0.9800 ?

loop_
_geom_hbond_atom_site_label_D
_geom_hbond_atom_site_label_H
_geom_hbond_atom_site_label_A
_geom_hbond_site_symmetry_A
_geom_hbond_distance_DH
_geom_hbond_distance_HA
_geom_hbond_distance_DA
_geom_hbond_angle_DHA
_geom_hbond_publ_flag
N11 H11 N1 6_556 0.83(3) 2.22(3) 3.019(4) 161(3) y
C6 H6 N1 6_556 0.95 2.59 3.504(4) 163 y

loop_
_geom_torsion_atom_site_label_1
_geom_torsion_atom_site_label_2
_geom_torsion_atom_site_label_3
_geom_torsion_atom_site_label_4
_geom_torsion
C10 N1 C2 C3 1.4(5)
N1 C2 C3 C4 -1.2(5)
C12 N11 C4 C3 -2.8(5)
C12 N11 C4 C5 176.5(3)
C2 C3 C4 N11 178.6(3)
C2 C3 C4 C5 -0.6(4)
N11 C4 C5 C6 1.9(4)
C3 C4 C5 C6 -178.8(3)
N11 C4 C5 C10 -177.2(3)
C3 C4 C5 C10 2.1(4)
C10 C5 C6 C7 1.4(5)
C4 C5 C6 C7 -177.7(3)
C5 C6 C7 C8 -0.3(5)
C6 C7 C8 C9 -0.9(5)
C6 C7 C8 I1 179.9(2)
C7 C8 C9 C10 0.8(5)
I1 C8 C9 C10 180.0(2)
C2 N1 C10 C9 -179.4(3)
C2 N1 C10 C5 0.3(4)
C8 C9 C10 N1 -179.9(3)
C8 C9 C10 C5 0.4(5)
C6 C5 C10 N1 178.8(3)
C4 C5 C10 N1 -2.0(4)
C6 C5 C10 C9 -1.5(4)
C4 C5 C10 C9 177.7(3)
C4 N11 C12 C13 80.7(4)
C17 N14 C13 C12 162.5(3)
C15 N14 C13 C12 -75.0(3)
N11 C12 C13 N14 -171.2(2)
C13 N14 C15 C16 160.6(3)
C17 N14 C15 C16 -76.5(4)
C13 N14 C17 C18 -69.9(4)
C15 N14 C17 C18 167.5(3)

loop_
_cod_related_entry_id
_cod_related_entry_database
_cod_related_entry_code
1 ChemSpider 8514522
